data_7017923
loop_
_publ_author_name
'Casti\~neiras, Alfonso'
'Pedrido, Rosa'

_publ_section_title
;
 Aurophilicity in gold(I) thiosemicarbazone clusters.
;
_journal_issue 4
_journal_name_full 'Dalton transactions (Cambridge, England : 2003)'
_journal_page_first 1363
_journal_page_last 1372
_journal_paper_doi 10.1039/c1dt11680k
_journal_volume 41
_journal_year 2012
_chemical_formula_moiety 'C21 H20 N3 P S'
_chemical_formula_sum 'C21 H20 N3 P S'
_chemical_formula_weight 377.43
_chemical_name_systematic
;
(E)-2-[2-(diphenylphosphino)benzylidene]-N-methylhydrazinethiosemicarbazine
;
_space_group_IT_number 2
_symmetry_cell_setting triclinic
_symmetry_Int_Tables_number 2
_symmetry_space_group_name_Hall '-P 1'
_symmetry_space_group_name_H-M 'P -1'
_atom_sites_solution_hydrogens difmap
_atom_sites_solution_primary direct
_atom_sites_solution_secondary difmap
_audit_creation_method SHELXL-97
_cell_angle_alpha 72.072(6)
_cell_angle_beta 82.970(5)
_cell_angle_gamma 78.154(5)
_cell_formula_units_Z 4
_cell_length_a 8.3820(9)
_cell_length_b 13.9983(15)
_cell_length_c 18.2378(18)
_cell_measurement_reflns_used 4502
_cell_measurement_temperature 100(2)
_cell_measurement_theta_max 23.62
_cell_measurement_theta_min 2.41
_cell_volume 1988.6(4)
_computing_cell_refinement 'APEX2 Software (Bruker, 2005)'
_computing_data_collection 'APEX2 Software (Bruker, 2005)'
_computing_data_reduction 'APEX2 Software (Bruker, 2005)'
_computing_molecular_graphics 'PLATON (Spek, 2003)'
_computing_publication_material 'SHELXL-97 (Sheldrick, 1997)'
_computing_structure_refinement 'SHELXL-97 (Sheldrick, 1997)'
_computing_structure_solution 'SHELXS-97 (Sheldrick, 1990)'
_diffrn_ambient_temperature 100(2)
_diffrn_measured_fraction_theta_full 0.986
_diffrn_measured_fraction_theta_max 0.986
_diffrn_measurement_device_type 'Bruker X8 KappaAPEXII'
_diffrn_measurement_method 'omega and phi scans'
_diffrn_radiation_monochromator graphite
_diffrn_radiation_source 'fine-focus sealed tube'
_diffrn_radiation_type MoK\a
_diffrn_radiation_wavelength 0.71073
_diffrn_reflns_av_R_equivalents 0.0739
_diffrn_reflns_av_sigmaI/netI 0.1128
_diffrn_reflns_limit_h_max 10
_diffrn_reflns_limit_h_min -10
_diffrn_reflns_limit_k_max 17
_diffrn_reflns_limit_k_min -16
_diffrn_reflns_limit_l_max 22
_diffrn_reflns_limit_l_min 0
_diffrn_reflns_number 37195
_diffrn_reflns_theta_full 26.54
_diffrn_reflns_theta_max 26.54
_diffrn_reflns_theta_min 1.55
_diffrn_standards_decay_% 0
_exptl_absorpt_coefficient_mu 0.252
_exptl_absorpt_correction_T_max 0.9900
_exptl_absorpt_correction_T_min 0.9124
_exptl_absorpt_correction_type empirical
_exptl_absorpt_process_details SADABS
_exptl_crystal_colour colourless
_exptl_crystal_density_diffrn 1.261
_exptl_crystal_density_method 'not measured'
_exptl_crystal_description plate
_exptl_crystal_F_000 792
_exptl_crystal_size_max 0.37
_exptl_crystal_size_mid 0.05
_exptl_crystal_size_min 0.04
_refine_diff_density_max 1.215
_refine_diff_density_min -0.688
_refine_diff_density_rms 0.114
_refine_ls_extinction_method none
_refine_ls_goodness_of_fit_ref 0.944
_refine_ls_hydrogen_treatment constr
_refine_ls_matrix_type full
_refine_ls_number_parameters 469
_refine_ls_number_reflns 8169
_refine_ls_number_restraints 0
_refine_ls_restrained_S_all 0.944
_refine_ls_R_factor_all 0.1308
_refine_ls_R_factor_gt 0.0734
_refine_ls_shift/su_max 0.000
_refine_ls_shift/su_mean 0.000
_refine_ls_structure_factor_coef Fsqd
_refine_ls_weighting_details 'calc w=1/[\s^2^(Fo^2^)+(0.1122P)^2^+0.0000P] where P=(Fo^2^+2Fc^2^)/3'
_refine_ls_weighting_scheme calc
_refine_ls_wR_factor_gt 0.1704
_refine_ls_wR_factor_ref 0.1935
_reflns_number_gt 4679
_reflns_number_total 8169
_reflns_threshold_expression >2sigma(I)
_cod_data_source_file c1dt11680k.txt
_cod_data_source_block 07rp07
_cod_depositor_comments
;
The following automatic conversions were performed:

'_symmetry_cell_setting' value 'Triclinic' changed to 'triclinic'
according to /home/saulius/struct/CIF-dictionaries/cif_core.dic
dictionary named 'cif_core.dic' version 2.4.1 from
2010-06-29.

'_exptl_absorpt_correction_type' value 'Empirical'
changed to 'empirical' according to
/home/saulius/struct/CIF-dictionaries/cif_core.dic dictionary named
'cif_core.dic' version 2.4.1 from 2010-06-29.

Automatic conversion script
Id: cif_fix_values 1715 2011-07-08 13:25:40Z adriana 
;
_cod_database_code 7017923

loop_
_symmetry_equiv_pos_as_xyz
'x, y, z'
'-x, -y, -z'

loop_
_atom_site_label
_atom_site_type_symbol
_atom_site_fract_x
_atom_site_fract_y
_atom_site_fract_z
_atom_site_U_iso_or_equiv
_atom_site_adp_type
_atom_site_occupancy
_atom_site_symmetry_multiplicity
_atom_site_calc_flag
_atom_site_refinement_flags
S1 S 0.83820(12) -0.15300(8) 0.26154(6) 0.0295(3) Uani 1 1 d .
P1 P 0.72082(12) 0.31569(8) 0.15057(6) 0.0216(3) Uani 1 1 d .
N12 N 0.8286(4) 0.1230(2) 0.12093(18) 0.0237(7) Uani 1 1 d .
N13 N 0.8677(4) 0.0198(2) 0.15344(18) 0.0233(7) Uani 1 1 d .
H13A H 0.9468 -0.0167 0.1320 0.028 Uiso 1 1 d R
N14 N 0.6602(4) 0.0335(3) 0.24496(19) 0.0286(8) Uani 1 1 d .
H14A H 0.6357 0.0975 0.2170 0.034 Uiso 1 1 d R
C11 C 0.8079(4) 0.3468(3) 0.0497(2) 0.0226(9) Uani 1 1 d .
C12 C 0.8083(5) 0.4480(3) 0.0061(2) 0.0242(9) Uani 1 1 d .
H12 H 0.7562 0.5014 0.0274 0.029 Uiso 1 1 d R
C13 C 0.8839(5) 0.4721(3) -0.0679(2) 0.0275(10) Uani 1 1 d .
H13 H 0.8794 0.5416 -0.0972 0.033 Uiso 1 1 d R
C14 C 0.9650(5) 0.3964(3) -0.0989(2) 0.0270(10) Uani 1 1 d .
H14 H 1.0180 0.4133 -0.1491 0.032 Uiso 1 1 d R
C15 C 0.9686(5) 0.2957(3) -0.0568(2) 0.0243(9) Uani 1 1 d .
H15 H 1.0237 0.2435 -0.0787 0.029 Uiso 1 1 d R
C16 C 0.8925(4) 0.2686(3) 0.0183(2) 0.0218(9) Uani 1 1 d .
C17 C 0.9111(5) 0.1592(3) 0.0575(2) 0.0237(9) Uani 1 1 d .
H17 H 0.9866 0.1132 0.0356 0.028 Uiso 1 1 d R
C18 C 0.7836(5) -0.0264(3) 0.2195(2) 0.0261(9) Uani 1 1 d .
C19 C 0.5620(6) -0.0006(3) 0.3168(2) 0.0371(11) Uani 1 1 d .
H19A H 0.4943 -0.0469 0.3110 0.056 Uiso 1 1 d R
H19B H 0.4917 0.0585 0.3287 0.056 Uiso 1 1 d R
H19C H 0.6345 -0.0365 0.3588 0.056 Uiso 1 1 d R
C31 C 0.5233(5) 0.2834(3) 0.1432(2) 0.0218(8) Uani 1 1 d .
C32 C 0.4724(5) 0.2712(3) 0.0768(2) 0.0307(10) Uani 1 1 d .
H32 H 0.5399 0.2833 0.0302 0.037 Uiso 1 1 d R
C33 C 0.3220(5) 0.2409(4) 0.0791(3) 0.0396(12) Uani 1 1 d .
H33 H 0.2869 0.2342 0.0337 0.048 Uiso 1 1 d R
C34 C 0.2251(5) 0.2210(4) 0.1464(3) 0.0368(11) Uani 1 1 d .
H34 H 0.1245 0.1992 0.1475 0.044 Uiso 1 1 d R
C35 C 0.2728(5) 0.2327(3) 0.2123(3) 0.0304(10) Uani 1 1 d .
H35 H 0.2051 0.2191 0.2588 0.037 Uiso 1 1 d R
C36 C 0.4201(5) 0.2642(3) 0.2111(2) 0.0277(9) Uani 1 1 d .
H36 H 0.4516 0.2729 0.2566 0.033 Uiso 1 1 d R
C51 C 0.6503(5) 0.4405(3) 0.1663(2) 0.0224(9) Uani 1 1 d .
C52 C 0.5152(5) 0.5117(3) 0.1341(2) 0.0257(9) Uani 1 1 d .
H52 H 0.4569 0.4976 0.0982 0.031 Uiso 1 1 d R
C53 C 0.4648(5) 0.6007(3) 0.1530(2) 0.0328(10) Uani 1 1 d .
H53 H 0.3739 0.6483 0.1297 0.039 Uiso 1 1 d R
C54 C 0.5465(6) 0.6218(3) 0.2061(2) 0.0347(11) Uani 1 1 d .
H54 H 0.5106 0.6834 0.2198 0.042 Uiso 1 1 d R
C55 C 0.6802(5) 0.5530(3) 0.2392(2) 0.0313(10) Uani 1 1 d .
H55 H 0.7361 0.5673 0.2758 0.038 Uiso 1 1 d R
C56 C 0.7320(5) 0.4643(3) 0.2196(2) 0.0254(9) Uani 1 1 d .
H56 H 0.8249 0.4179 0.2421 0.031 Uiso 1 1 d R
S2 S 0.77999(12) 0.08051(8) 0.91952(6) 0.0273(3) Uani 1 1 d .
P2 P 0.96075(12) 0.28576(8) 0.48739(6) 0.0220(3) Uani 1 1 d .
N22 N 0.6645(4) 0.1873(2) 0.70388(17) 0.0218(7) Uani 1 1 d .
N23 N 0.7536(4) 0.1489(2) 0.76882(17) 0.0236(7) Uani 1 1 d .
H23A H 0.8599 0.1466 0.7645 0.028 Uiso 1 1 d R
N24 N 0.5172(4) 0.1135(3) 0.84021(18) 0.0271(8) Uani 1 1 d .
H24A H 0.4719 0.1328 0.7957 0.032 Uiso 1 1 d R
C21 C 0.7358(4) 0.3118(3) 0.4974(2) 0.0215(8) Uani 1 1 d .
C22 C 0.6432(5) 0.3671(3) 0.4339(2) 0.0262(9) Uani 1 1 d .
H22 H 0.6971 0.3974 0.3860 0.031 Uiso 1 1 d R
C23 C 0.4741(5) 0.3785(3) 0.4398(2) 0.0319(10) Uani 1 1 d .
H23 H 0.4133 0.4157 0.3960 0.038 Uiso 1 1 d R
C24 C 0.3945(5) 0.3355(3) 0.5096(2) 0.0306(10) Uani 1 1 d .
H24 H 0.2792 0.3406 0.5129 0.037 Uiso 1 1 d R
C25 C 0.4808(4) 0.2850(3) 0.5744(2) 0.0239(9) Uani 1 1 d .
H25 H 0.4243 0.2584 0.6226 0.029 Uiso 1 1 d R
C26 C 0.6535(5) 0.2730(3) 0.5693(2) 0.0211(8) Uani 1 1 d .
C27 C 0.7411(5) 0.2250(3) 0.6402(2) 0.0204(8) Uani 1 1 d .
H27 H 0.8557 0.2221 0.6385 0.024 Uiso 1 1 d R
C28 C 0.6757(5) 0.1146(3) 0.8395(2) 0.0224(9) Uani 1 1 d .
C29 C 0.4155(5) 0.0827(4) 0.9101(2) 0.0336(11) Uani 1 1 d .
H29A H 0.4369 0.0082 0.9307 0.050 Uiso 1 1 d R
H29B H 0.3004 0.1063 0.8987 0.050 Uiso 1 1 d R
H29C H 0.4403 0.1128 0.9484 0.050 Uiso 1 1 d R
C41 C 1.0044(5) 0.3984(3) 0.4091(2) 0.0211(9) Uani 1 1 d .
C42 C 1.1145(5) 0.3897(3) 0.3466(2) 0.0232(9) Uani 1 1 d .
H42 H 1.1580 0.3244 0.3401 0.028 Uiso 1 1 d R
C43 C 1.1610(5) 0.4768(3) 0.2935(2) 0.0286(10) Uani 1 1 d .
H43 H 1.2364 0.4704 0.2513 0.034 Uiso 1 1 d R
C44 C 1.0986(5) 0.5716(3) 0.3021(2) 0.0302(10) Uani 1 1 d .
H44 H 1.1317 0.6304 0.2661 0.036 Uiso 1 1 d R
C45 C 0.9871(5) 0.5815(3) 0.3634(2) 0.0293(10) Uani 1 1 d .
H45 H 0.9423 0.6471 0.3690 0.035 Uiso 1 1 d R
C46 C 0.9413(5) 0.4948(3) 0.4166(2) 0.0264(9) Uani 1 1 d .
H46 H 0.8657 0.5017 0.4587 0.032 Uiso 1 1 d R
C61 C 1.0012(5) 0.1852(3) 0.4380(2) 0.0273(9) Uani 1 1 d .
C62 C 1.1305(5) 0.1062(3) 0.4616(3) 0.0370(11) Uani 1 1 d .
H62 H 1.1918 0.1049 0.5026 0.044 Uiso 1 1 d R
C63 C 1.1717(6) 0.0287(3) 0.4263(3) 0.0416(12) Uani 1 1 d .
H63 H 1.2618 -0.0248 0.4423 0.050 Uiso 1 1 d R
C64 C 1.0807(6) 0.0299(4) 0.3679(3) 0.0438(13) Uani 1 1 d .
H64 H 1.1069 -0.0232 0.3439 0.053 Uiso 1 1 d R
C65 C 0.9515(6) 0.1083(4) 0.3441(3) 0.0393(11) Uani 1 1 d .
H65 H 0.8901 0.1093 0.3033 0.047 Uiso 1 1 d R
C66 C 0.9105(5) 0.1848(3) 0.3785(2) 0.0324(10) Uani 1 1 d .
H66 H 0.8202 0.2379 0.3620 0.039 Uiso 1 1 d R

loop_
_atom_site_aniso_label
_atom_site_aniso_U_11
_atom_site_aniso_U_22
_atom_site_aniso_U_33
_atom_site_aniso_U_23
_atom_site_aniso_U_13
_atom_site_aniso_U_12
S1 0.0150(5) 0.0344(6) 0.0313(6) 0.0031(5) -0.0062(4) -0.0041(4)
P1 0.0130(5) 0.0307(6) 0.0206(5) -0.0034(4) -0.0068(4) -0.0055(4)
N12 0.0164(17) 0.0268(19) 0.0243(18) -0.0011(15) -0.0093(14) -0.0011(14)
N13 0.0127(17) 0.0275(19) 0.0257(18) -0.0032(15) -0.0019(14) -0.0015(14)
N14 0.0223(19) 0.030(2) 0.0291(19) -0.0030(16) -0.0013(15) -0.0043(16)
C11 0.0112(19) 0.035(2) 0.022(2) -0.0024(18) -0.0119(16) -0.0064(17)
C12 0.017(2) 0.031(2) 0.026(2) -0.0060(18) -0.0111(17) -0.0060(17)
C13 0.019(2) 0.036(2) 0.028(2) 0.0002(19) -0.0128(18) -0.0117(19)
C14 0.018(2) 0.046(3) 0.016(2) -0.0027(19) -0.0041(16) -0.0136(19)
C15 0.013(2) 0.038(2) 0.023(2) -0.0073(19) -0.0079(16) -0.0059(18)
C16 0.0118(19) 0.032(2) 0.019(2) 0.0002(17) -0.0091(16) -0.0072(17)
C17 0.018(2) 0.031(2) 0.022(2) -0.0064(18) -0.0061(17) -0.0036(18)
C18 0.014(2) 0.038(2) 0.028(2) -0.0083(19) -0.0104(17) -0.0040(18)
C19 0.034(3) 0.041(3) 0.031(2) -0.004(2) 0.006(2) -0.011(2)
C31 0.015(2) 0.025(2) 0.025(2) -0.0063(17) -0.0086(16) -0.0004(16)
C32 0.020(2) 0.050(3) 0.023(2) -0.010(2) -0.0038(18) -0.011(2)
C33 0.022(2) 0.071(3) 0.039(3) -0.025(3) -0.011(2) -0.017(2)
C34 0.012(2) 0.053(3) 0.054(3) -0.023(3) -0.004(2) -0.012(2)
C35 0.021(2) 0.039(3) 0.035(2) -0.012(2) -0.0003(18) -0.0111(19)
C36 0.022(2) 0.039(2) 0.026(2) -0.0114(19) -0.0035(18) -0.0099(19)
C51 0.0129(19) 0.032(2) 0.020(2) -0.0007(17) -0.0035(16) -0.0065(17)
C52 0.013(2) 0.035(2) 0.029(2) -0.0061(19) -0.0073(17) -0.0062(18)
C53 0.018(2) 0.039(3) 0.032(2) 0.001(2) -0.0030(18) 0.0003(19)
C54 0.039(3) 0.033(3) 0.034(3) -0.012(2) 0.006(2) -0.010(2)
C55 0.031(3) 0.042(3) 0.024(2) -0.010(2) -0.0015(19) -0.013(2)
C56 0.014(2) 0.042(3) 0.020(2) -0.0040(19) -0.0037(16) -0.0118(18)
S2 0.0178(5) 0.0437(7) 0.0178(5) -0.0041(5) -0.0059(4) -0.0040(5)
P2 0.0109(5) 0.0341(6) 0.0182(5) -0.0018(4) -0.0045(4) -0.0048(4)
N22 0.0138(17) 0.0335(19) 0.0158(16) -0.0035(14) -0.0082(13) -0.0004(14)
N23 0.0127(16) 0.038(2) 0.0158(17) -0.0014(15) -0.0042(13) -0.0024(15)
N24 0.0166(18) 0.041(2) 0.0211(18) -0.0020(16) -0.0044(14) -0.0085(16)
C21 0.0111(19) 0.028(2) 0.024(2) -0.0052(17) -0.0045(16) -0.0009(16)
C22 0.017(2) 0.038(2) 0.021(2) -0.0029(18) -0.0054(16) -0.0050(18)
C23 0.019(2) 0.047(3) 0.027(2) -0.003(2) -0.0119(18) -0.005(2)
C24 0.012(2) 0.045(3) 0.032(2) -0.006(2) -0.0061(17) -0.0044(19)
C25 0.0097(19) 0.037(2) 0.024(2) -0.0062(18) -0.0031(16) -0.0046(17)
C26 0.016(2) 0.024(2) 0.021(2) -0.0054(17) -0.0046(16) -0.0005(17)
C27 0.0143(19) 0.025(2) 0.019(2) -0.0021(17) -0.0042(16) -0.0022(16)
C28 0.020(2) 0.029(2) 0.018(2) -0.0051(17) -0.0048(16) -0.0036(17)
C29 0.019(2) 0.056(3) 0.022(2) -0.003(2) -0.0003(17) -0.011(2)
C41 0.0149(19) 0.033(2) 0.0164(19) -0.0029(17) -0.0107(15) -0.0086(17)
C42 0.019(2) 0.031(2) 0.020(2) -0.0068(18) -0.0041(16) -0.0043(17)
C43 0.017(2) 0.050(3) 0.018(2) -0.0060(19) -0.0028(16) -0.009(2)
C44 0.028(2) 0.040(3) 0.022(2) 0.0024(19) -0.0122(18) -0.015(2)
C45 0.029(2) 0.033(2) 0.028(2) -0.0070(19) -0.0089(19) -0.007(2)
C46 0.023(2) 0.041(3) 0.018(2) -0.0082(19) -0.0048(17) -0.0086(19)
C61 0.015(2) 0.031(2) 0.028(2) 0.0000(19) 0.0026(17) -0.0018(18)
C62 0.023(2) 0.041(3) 0.034(3) 0.002(2) 0.0039(19) 0.001(2)
C63 0.026(3) 0.033(3) 0.053(3) -0.002(2) 0.008(2) 0.002(2)
C64 0.045(3) 0.034(3) 0.052(3) -0.017(2) 0.020(3) -0.012(2)
C65 0.038(3) 0.041(3) 0.040(3) -0.013(2) -0.001(2) -0.009(2)
C66 0.022(2) 0.036(3) 0.038(3) -0.008(2) -0.0015(19) -0.005(2)

loop_
_atom_type_symbol
_atom_type_description
_atom_type_scat_dispersion_real
_atom_type_scat_dispersion_imag
_atom_type_scat_source
S S 0.1246 0.1234 'International Tables Vol C Tables 4.2.6.8 and 6.1.1.4'
P P 0.1023 0.0942 'International Tables Vol C Tables 4.2.6.8 and 6.1.1.4'
N N 0.0061 0.0033 'International Tables Vol C Tables 4.2.6.8 and 6.1.1.4'
C C 0.0033 0.0016 'International Tables Vol C Tables 4.2.6.8 and 6.1.1.4'
H H 0.0000 0.0000 'International Tables Vol C Tables 4.2.6.8 and 6.1.1.4'

loop_
_geom_angle_atom_site_label_1
_geom_angle_atom_site_label_2
_geom_angle_atom_site_label_3
_geom_angle
C51 P1 C31 99.44(18)
C51 P1 C11 103.45(18)
C31 P1 C11 103.22(17)
C17 N12 N13 115.2(3)
C18 N13 N12 119.7(3)
C18 N13 H13A 120.0
N12 N13 H13A 120.2
C18 N14 C19 123.8(4)
C18 N14 H14A 118.2
C19 N14 H14A 118.0
C12 C11 C16 118.5(4)
C12 C11 P1 120.6(3)
C16 C11 P1 120.5(3)
C13 C12 C11 121.2(4)
C13 C12 H12 119.4
C11 C12 H12 119.4
C14 C13 C12 120.5(4)
C14 C13 H13 119.8
C12 C13 H13 119.7
C13 C14 C15 119.6(4)
C13 C14 H14 120.2
C15 C14 H14 120.2
C14 C15 C16 121.3(4)
C14 C15 H15 119.3
C16 C15 H15 119.3
C15 C16 C11 118.9(4)
C15 C16 C17 115.6(4)
C11 C16 C17 125.5(3)
N12 C17 C16 122.1(4)
N12 C17 H17 118.9
C16 C17 H17 119.0
N14 C18 N13 115.8(4)
N14 C18 S1 124.7(3)
N13 C18 S1 119.5(3)
N14 C19 H19A 109.5
N14 C19 H19B 109.5
H19A C19 H19B 109.5
N14 C19 H19C 109.3
H19A C19 H19C 109.5
H19B C19 H19C 109.5
C32 C31 C36 118.2(4)
C32 C31 P1 124.9(3)
C36 C31 P1 116.8(3)
C31 C32 C33 119.9(4)
C31 C32 H32 120.0
C33 C32 H32 120.1
C34 C33 C32 120.7(4)
C34 C33 H33 119.7
C32 C33 H33 119.7
C33 C34 C35 120.3(4)
C33 C34 H34 119.9
C35 C34 H34 119.8
C34 C35 C36 120.0(4)
C34 C35 H35 120.0
C36 C35 H35 119.9
C35 C36 C31 120.8(4)
C35 C36 H36 119.6
C31 C36 H36 119.6
C52 C51 C56 117.2(4)
C52 C51 P1 125.6(3)
C56 C51 P1 117.0(3)
C53 C52 C51 121.6(4)
C53 C52 H52 119.2
C51 C52 H52 119.2
C52 C53 C54 120.0(4)
C52 C53 H53 120.0
C54 C53 H53 119.9
C55 C54 C53 119.8(4)
C55 C54 H54 120.2
C53 C54 H54 120.0
C56 C55 C54 120.2(4)
C56 C55 H55 119.9
C54 C55 H55 119.9
C55 C56 C51 121.1(4)
C55 C56 H56 119.6
C51 C56 H56 119.3
C41 P2 C21 101.80(17)
C41 P2 C61 102.27(18)
C21 P2 C61 102.03(18)
C27 N22 N23 117.0(3)
C28 N23 N22 119.6(3)
C28 N23 H23A 120.3
N22 N23 H23A 120.1
C28 N24 C29 123.5(3)
C28 N24 H24A 118.2
C29 N24 H24A 118.3
C22 C21 C26 118.7(3)
C22 C21 P2 121.3(3)
C26 C21 P2 120.0(3)
C23 C22 C21 121.2(4)
C23 C22 H22 119.3
C21 C22 H22 119.4
C24 C23 C22 119.7(4)
C24 C23 H23 120.1
C22 C23 H23 120.1
C25 C24 C23 120.7(4)
C25 C24 H24 119.7
C23 C24 H24 119.6
C24 C25 C26 120.1(4)
C24 C25 H25 119.9
C26 C25 H25 120.0
C21 C26 C25 119.3(3)
C21 C26 C27 121.8(3)
C25 C26 C27 118.8(3)
N22 C27 C26 120.4(3)
N22 C27 H27 119.8
C26 C27 H27 119.8
N24 C28 N23 116.4(3)
N24 C28 S2 124.0(3)
N23 C28 S2 119.6(3)
N24 C29 H29A 109.5
N24 C29 H29B 109.4
H29A C29 H29B 109.5
N24 C29 H29C 109.5
H29A C29 H29C 109.5
H29B C29 H29C 109.5
C46 C41 C42 118.7(4)
C46 C41 P2 119.1(3)
C42 C41 P2 121.8(3)
C41 C42 C43 120.2(4)
C41 C42 H42 119.9
C43 C42 H42 119.9
C44 C43 C42 120.5(4)
C44 C43 H43 119.7
C42 C43 H43 119.8
C43 C44 C45 119.9(4)
C43 C44 H44 120.0
C45 C44 H44 120.0
C44 C45 C46 119.7(4)
C44 C45 H45 120.2
C46 C45 H45 120.1
C41 C46 C45 121.0(4)
C41 C46 H46 119.5
C45 C46 H46 119.5
C62 C61 C66 118.7(4)
C62 C61 P2 117.1(4)
C66 C61 P2 124.2(3)
C61 C62 C63 120.8(5)
C61 C62 H62 119.5
C63 C62 H62 119.6
C64 C63 C62 119.4(4)
C64 C63 H63 120.2
C62 C63 H63 120.4
C65 C64 C63 120.1(5)
C65 C64 H64 119.9
C63 C64 H64 120.0
C66 C65 C64 120.7(5)
C66 C65 H65 119.5
C64 C65 H65 119.7
C65 C66 C61 120.2(4)
C65 C66 H66 119.9
C61 C66 H66 119.9

loop_
_geom_bond_atom_site_label_1
_geom_bond_atom_site_label_2
_geom_bond_distance
S1 C18 1.689(4)
P1 C51 1.825(4)
P1 C31 1.833(4)
P1 C11 1.849(4)
N12 C17 1.289(5)
N12 N13 1.368(4)
N13 C18 1.366(5)
N13 H13A 0.8800
N14 C18 1.325(5)
N14 C19 1.461(5)
N14 H14A 0.8800
C11 C12 1.396(5)
C11 C16 1.413(6)
C12 C13 1.391(5)
C12 H12 0.9500
C13 C14 1.373(6)
C13 H13 0.9500
C14 C15 1.377(6)
C14 H14 0.9500
C15 C16 1.412(5)
C15 H15 0.9500
C16 C17 1.461(5)
C17 H17 0.9500
C19 H19A 0.9800
C19 H19B 0.9800
C19 H19C 0.9800
C31 C32 1.402(5)
C31 C36 1.407(5)
C32 C33 1.402(6)
C32 H32 0.9500
C33 C34 1.371(6)
C33 H33 0.9500
C34 C35 1.379(6)
C34 H34 0.9500
C35 C36 1.389(5)
C35 H35 0.9500
C36 H36 0.9500
C51 C52 1.400(5)
C51 C56 1.406(5)
C52 C53 1.366(6)
C52 H52 0.9500
C53 C54 1.384(6)
C53 H53 0.9500
C54 C55 1.383(6)
C54 H54 0.9500
C55 C56 1.370(6)
C55 H55 0.9500
C56 H56 0.9500
S2 C28 1.683(4)
P2 C41 1.838(4)
P2 C21 1.843(4)
P2 C61 1.849(4)
N22 C27 1.273(5)
N22 N23 1.382(4)
N23 C28 1.363(5)
N23 H23A 0.8800
N24 C28 1.330(5)
N24 C29 1.444(5)
N24 H24A 0.8800
C21 C22 1.401(5)
C21 C26 1.409(5)
C22 C23 1.388(5)
C22 H22 0.9500
C23 C24 1.384(6)
C23 H23 0.9500
C24 C25 1.381(5)
C24 H24 0.9500
C25 C26 1.418(5)
C25 H25 0.9500
C26 C27 1.468(5)
C27 H27 0.9500
C29 H29A 0.9800
C29 H29B 0.9800
C29 H29C 0.9800
C41 C46 1.386(6)
C41 C42 1.396(5)
C42 C43 1.397(5)
C42 H42 0.9500
C43 C44 1.371(6)
C43 H43 0.9500
C44 C45 1.390(6)
C44 H44 0.9500
C45 C46 1.392(5)
C45 H45 0.9500
C46 H46 0.9500
C61 C62 1.383(6)
C61 C66 1.401(6)
C62 C63 1.391(6)
C62 H62 0.9500
C63 C64 1.379(7)
C63 H63 0.9500
C64 C65 1.378(7)
C64 H64 0.9500
C65 C66 1.367(6)
C65 H65 0.9500
C66 H66 0.9500

loop_
_geom_hbond_atom_site_label_D
_geom_hbond_atom_site_label_H
_geom_hbond_atom_site_label_A
_geom_hbond_distance_DH
_geom_hbond_distance_HA
_geom_hbond_distance_DA
_geom_hbond_angle_DHA
_geom_hbond_site_symmetry_A
N13 H13A S2 0.88 2.46 3.309(3) 160.9 2_756
N14 H14A N12 0.88 2.23 2.623(5) 106.8 .
N23 H23A S1 0.88 2.53 3.408(3) 174.1 2_756
N24 H24A N22 0.88 2.25 2.639(4) 106.8 .
N24 H24A S1 0.88 2.85 3.560(3) 139.1 2_656

loop_
_geom_torsion_atom_site_label_1
_geom_torsion_atom_site_label_2
_geom_torsion_atom_site_label_3
_geom_torsion_atom_site_label_4
_geom_torsion
C17 N12 N13 C18 -177.9(3)
C51 P1 C11 C12 0.5(3)
C31 P1 C11 C12 103.8(3)
C51 P1 C11 C16 172.9(3)
C31 P1 C11 C16 -83.8(3)
C16 C11 C12 C13 2.7(5)
P1 C11 C12 C13 175.3(3)
C11 C12 C13 C14 -2.2(6)
C12 C13 C14 C15 1.3(6)
C13 C14 C15 C16 -1.0(6)
C14 C15 C16 C11 1.5(5)
C14 C15 C16 C17 -177.7(3)
C12 C11 C16 C15 -2.4(5)
P1 C11 C16 C15 -174.9(3)
C12 C11 C16 C17 176.8(3)
P1 C11 C16 C17 4.3(5)
N13 N12 C17 C16 -175.6(3)
C15 C16 C17 N12 -169.4(3)
C11 C16 C17 N12 11.4(6)
C19 N14 C18 N13 -176.4(4)
C19 N14 C18 S1 5.0(6)
N12 N13 C18 N14 4.1(5)
N12 N13 C18 S1 -177.2(3)
C51 P1 C31 C32 115.3(4)
C11 P1 C31 C32 8.9(4)
C51 P1 C31 C36 -68.4(3)
C11 P1 C31 C36 -174.8(3)
C36 C31 C32 C33 0.3(6)
P1 C31 C32 C33 176.5(3)
C31 C32 C33 C34 -1.4(7)
C32 C33 C34 C35 1.5(7)
C33 C34 C35 C36 -0.5(7)
C34 C35 C36 C31 -0.7(7)
C32 C31 C36 C35 0.8(6)
P1 C31 C36 C35 -175.8(3)
C31 P1 C51 C52 -34.6(4)
C11 P1 C51 C52 71.6(4)
C31 P1 C51 C56 140.8(3)
C11 P1 C51 C56 -113.1(3)
C56 C51 C52 C53 0.3(6)
P1 C51 C52 C53 175.7(3)
C51 C52 C53 C54 -1.0(6)
C52 C53 C54 C55 0.7(6)
C53 C54 C55 C56 0.1(6)
C54 C55 C56 C51 -0.7(6)
C52 C51 C56 C55 0.5(5)
P1 C51 C56 C55 -175.3(3)
C27 N22 N23 C28 175.1(3)
C41 P2 C21 C22 30.7(4)
C61 P2 C21 C22 -74.7(4)
C41 P2 C21 C26 -151.3(3)
C61 P2 C21 C26 103.3(3)
C26 C21 C22 C23 -4.2(6)
P2 C21 C22 C23 173.8(3)
C21 C22 C23 C24 0.7(6)
C22 C23 C24 C25 2.7(7)
C23 C24 C25 C26 -2.6(6)
C22 C21 C26 C25 4.2(6)
P2 C21 C26 C25 -173.8(3)
C22 C21 C26 C27 -172.6(4)
P2 C21 C26 C27 9.4(5)
C24 C25 C26 C21 -0.9(6)
C24 C25 C26 C27 176.0(4)
N23 N22 C27 C26 -176.3(3)
C21 C26 C27 N22 -177.4(4)
C25 C26 C27 N22 5.8(6)
C29 N24 C28 N23 -177.9(4)
C29 N24 C28 S2 -0.1(6)
N22 N23 C28 N24 5.0(5)
N22 N23 C28 S2 -173.0(3)
C21 P2 C41 C46 55.0(3)
C61 P2 C41 C46 160.3(3)
C21 P2 C41 C42 -132.7(3)
C61 P2 C41 C42 -27.4(3)
C46 C41 C42 C43 0.8(5)
P2 C41 C42 C43 -171.6(3)
C41 C42 C43 C44 -0.3(6)
C42 C43 C44 C45 -0.6(6)
C43 C44 C45 C46 1.0(6)
C42 C41 C46 C45 -0.5(6)
P2 C41 C46 C45 172.1(3)
C44 C45 C46 C41 -0.4(6)
C41 P2 C61 C62 114.7(3)
C21 P2 C61 C62 -140.2(3)
C41 P2 C61 C66 -64.8(4)
C21 P2 C61 C66 40.2(4)
C66 C61 C62 C63 1.0(6)
P2 C61 C62 C63 -178.5(3)
C61 C62 C63 C64 -1.0(6)
C62 C63 C64 C65 0.9(7)
C63 C64 C65 C66 -0.8(7)
C64 C65 C66 C61 0.8(7)
C62 C61 C66 C65 -0.9(6)
P2 C61 C66 C65 178.6(3)
